data_4344048
loop_
_publ_author_name
'Medvedev, Alexander G.'
'Mikhaylov, Alexey A.'
'Churakov, Andrei V.'
'Vener, Mikhail V.'
'Tripol'skaya, Tatiana A.'
'Cohen, Shmuel'
'Lev, Ovadia'
'Prikhodchenko, Petr V.'

_publ_section_title
;
 Potassium, Cesium, and Ammonium Peroxogermanates with Inorganic
 Hexanuclear Peroxo Bridged Germanium Anion Isolated from Aqueous
 Solution.
;
_journal_issue 16
_journal_name_full 'Inorganic chemistry'
_journal_page_first 8058
_journal_page_last 8065
_journal_paper_doi 10.1021/acs.inorgchem.5b01293
_journal_volume 54
_journal_year 2015
_chemical_formula_moiety 'Ge6 H6 O24, 14(H2 O), 6(K)'
_chemical_formula_sum 'Ge6 H34 K6 O38'
_chemical_formula_weight 1312.41
_space_group_crystal_system monoclinic
_space_group_IT_number 14
_space_group_name_Hall '-P 2yn'
_space_group_name_H-M_alt 'P 1 21/n 1'
_symmetry_space_group_name_Hall '-P 2yn'
_symmetry_space_group_name_H-M 'P 1 21/n 1'
_atom_sites_solution_hydrogens difmap
_atom_sites_solution_primary direct
_atom_sites_solution_secondary difmap
_audit_creation_method SHELXL-2014/7
_cell_angle_alpha 90
_cell_angle_beta 107.188(2)
_cell_angle_gamma 90
_cell_formula_units_Z 2
_cell_length_a 9.9695(13)
_cell_length_b 12.7455(16)
_cell_length_c 14.6041(19)
_cell_measurement_reflns_used 9909
_cell_measurement_temperature 110(2)
_cell_measurement_theta_max 30.501
_cell_measurement_theta_min 2.164
_cell_volume 1772.8(4)
_computing_cell_refinement 'SAINT (Bruker, 2008)'
_computing_data_collection '<i>APEX2</i> (Bruker, 2008)'
_computing_data_reduction 'SAINT (Bruker, 2008)'
_computing_molecular_graphics 'SHELXTL (Sheldrick, 2008)'
_computing_publication_material 'SHELXTL (Sheldrick, 2008)'
_computing_structure_refinement 'SHELXL-2014/7 (Sheldrick, 2014)'
_diffrn_ambient_temperature 110(2)
_diffrn_measured_fraction_theta_full 0.998
_diffrn_measured_fraction_theta_max 0.999
_diffrn_measurement_device_type 'Bruker SMART APEX II'
_diffrn_measurement_method \w
_diffrn_radiation_type MoK\a
_diffrn_radiation_wavelength 0.71073
_diffrn_reflns_av_R_equivalents 0.0219
_diffrn_reflns_av_unetI/netI 0.0169
_diffrn_reflns_laue_measured_fraction_full 0.998
_diffrn_reflns_laue_measured_fraction_max 0.999
_diffrn_reflns_limit_h_max 13
_diffrn_reflns_limit_h_min -13
_diffrn_reflns_limit_k_max 17
_diffrn_reflns_limit_k_min -17
_diffrn_reflns_limit_l_max 19
_diffrn_reflns_limit_l_min -19
_diffrn_reflns_number 19201
_diffrn_reflns_point_group_measured_fraction_full 0.998
_diffrn_reflns_point_group_measured_fraction_max 0.999
_diffrn_reflns_theta_full 25.242
_diffrn_reflns_theta_max 28.999
_diffrn_reflns_theta_min 2.670
_exptl_absorpt_coefficient_mu 5.848
_exptl_absorpt_correction_T_max 0.7461
_exptl_absorpt_correction_T_min 0.4698
_exptl_absorpt_correction_type multi-scan
_exptl_absorpt_process_details 'SADABS (Bruker, 2008)'
_exptl_crystal_colour colourless
_exptl_crystal_density_diffrn 2.459
_exptl_crystal_description block
_exptl_crystal_F_000 1288
_exptl_crystal_size_max 0.350
_exptl_crystal_size_mid 0.300
_exptl_crystal_size_min 0.200
_refine_diff_density_max 0.686
_refine_diff_density_min -0.568
_refine_diff_density_rms 0.079
_refine_ls_extinction_coef 0.00110(14)
_refine_ls_extinction_expression Fc^*^=kFc[1+0.001xFc^2^\l^3^/sin(2\q)]^-1/4^
_refine_ls_extinction_method 'SHELXL-2014/7 (Sheldrick 2014'
_refine_ls_goodness_of_fit_ref 1.068
_refine_ls_hydrogen_treatment refxyz
_refine_ls_matrix_type full
_refine_ls_number_parameters 312
_refine_ls_number_reflns 4714
_refine_ls_number_restraints 13
_refine_ls_restrained_S_all 1.069
_refine_ls_R_factor_all 0.0181
_refine_ls_R_factor_gt 0.0169
_refine_ls_shift/su_max 0.002
_refine_ls_shift/su_mean 0.000
_refine_ls_structure_factor_coef Fsqd
_refine_ls_weighting_details 'w=1/[\s^2^(Fo^2^)+(0.0195P)^2^+1.6805P] where P=(Fo^2^+2Fc^2^)/3'
_refine_ls_weighting_scheme calc
_refine_ls_wR_factor_gt 0.0421
_refine_ls_wR_factor_ref 0.0426
_reflns_Friedel_coverage 0.000
_reflns_number_gt 4533
_reflns_number_total 4714
_reflns_threshold_expression 'I > 2\s(I)'
_cod_data_source_file ic5b01293_si_002.cif
_cod_data_source_block b
_cod_depositor_comments 'Adding full bibliography for 4344048--4344049.cif.'
_cod_database_code 4344048
_shelx_shelxl_version_number 2014/7
_shelx_space_group_comment
;
The symmetry employed for this shelxl refinement is uniquely defined
by the following loop, which should always be used as a source of
symmetry information in preference to the above space-group names.
They are only intended as comments.
;
_shelx_estimated_absorpt_t_min 0.234
_shelx_estimated_absorpt_t_max 0.388

loop_
_space_group_symop_operation_xyz
'x, y, z'
'-x+1/2, y+1/2, -z+1/2'
'-x, -y, -z'
'x-1/2, -y-1/2, z-1/2'

loop_
_atom_site_label
_atom_site_type_symbol
_atom_site_fract_x
_atom_site_fract_y
_atom_site_fract_z
_atom_site_U_iso_or_equiv
_atom_site_adp_type
_atom_site_occupancy
_atom_site_site_symmetry_order
_atom_site_calc_flag
_atom_site_refinement_flags_posn
_atom_site_refinement_flags_adp
_atom_site_refinement_flags_occupancy
_atom_site_disorder_assembly
_atom_site_disorder_group
Ge1 Ge 0.50126(2) 0.38077(2) 0.68496(2) 0.00593(4) Uani 1 1 d . . . . .
Ge2 Ge 0.63188(2) 0.60033(2) 0.69440(2) 0.00603(4) Uani 1 1 d . . . . .
Ge3 Ge 0.66952(2) 0.69958(2) 0.51259(2) 0.00612(4) Uani 1 1 d . . . . .
K1 K 0.13488(4) 0.45161(3) 0.66585(3) 0.01462(7) Uani 1 1 d . . . . .
K2 K 0.29492(3) 0.59657(3) 0.49604(2) 0.01007(7) Uani 1 1 d . . . . .
K3 K 0.43868(4) 0.88298(3) 0.59013(3) 0.01509(7) Uani 1 1 d . . . . .
O11 O 0.50413(12) 0.29556(9) 0.78292(8) 0.0103(2) Uani 1 1 d . . . . .
H1 H 0.541(3) 0.247(2) 0.777(2) 0.031(7) Uiso 1 1 d . . . . .
O12 O 0.64708(11) 0.46167(8) 0.68146(8) 0.0086(2) Uani 1 1 d . . . . .
O13 O 0.43638(12) 0.48702(8) 0.75095(8) 0.0089(2) Uani 1 1 d . . . . .
O14 O 0.44343(11) 0.58501(8) 0.69699(8) 0.0085(2) Uani 1 1 d . . . . .
O21 O 0.68518(12) 0.65835(9) 0.81141(8) 0.0093(2) Uani 1 1 d . . . . .
H2 H 0.763(3) 0.685(2) 0.822(2) 0.038(8) Uiso 1 1 d . . . . .
O22 O 0.56189(11) 0.67958(9) 0.59014(7) 0.00821(19) Uani 1 1 d . . . . .
O23 O 0.81713(12) 0.62200(9) 0.68778(8) 0.0086(2) Uani 1 1 d . . . . .
O24 O 0.80423(11) 0.60138(8) 0.58512(7) 0.0086(2) Uani 1 1 d . . . . .
O31 O 0.78826(13) 0.80748(9) 0.53303(9) 0.0117(2) Uani 1 1 d . . . . .
H3 H 0.846(3) 0.803(2) 0.576(2) 0.039(8) Uiso 1 1 d . . . . .
O32 O 0.65331(11) 0.61063(8) 0.41514(8) 0.0083(2) Uani 1 1 d . . . . .
O33 O 0.53549(11) 0.79119(8) 0.43370(8) 0.0085(2) Uani 1 1 d . . . . .
O34 O 0.41880(11) 0.72150(8) 0.37967(8) 0.0083(2) Uani 1 1 d . . . . .
O1 O 0.03988(14) 0.61477(11) 0.52894(10) 0.0179(3) Uani 1 1 d . . . . .
H11 H 0.054(3) 0.676(2) 0.521(2) 0.032(7) Uiso 1 1 d . . . . .
H12 H -0.029(3) 0.615(2) 0.553(2) 0.034(7) Uiso 1 1 d . . . . .
O2 O -0.09029(14) 0.37457(11) 0.70981(10) 0.0154(2) Uani 1 1 d . . . . .
H21 H -0.160(3) 0.403(2) 0.7063(19) 0.027(7) Uiso 1 1 d . . . . .
H22 H -0.102(3) 0.317(2) 0.707(2) 0.034(8) Uiso 1 1 d . . . . .
O3 O 0.33270(14) 1.00979(10) 0.43431(9) 0.0175(2) Uani 1 1 d D . . . .
H31 H 0.279(2) 0.976(2) 0.3944(16) 0.039(8) Uiso 1 1 d D . . . .
H32 H 0.286(2) 1.0565(15) 0.4454(18) 0.025(6) Uiso 1 1 d D . . . .
O4 O 0.16033(16) 0.79890(11) 0.49376(11) 0.0225(3) Uani 1 1 d D . . . .
H41 H 0.143(4) 0.821(3) 0.4390(13) 0.085(14) Uiso 1 1 d D . . . .
H42 H 0.157(4) 0.836(2) 0.5372(17) 0.052(9) Uiso 1 1 d D . . . .
O5 O 0.20870(16) 0.27387(13) 0.77954(12) 0.0210(3) Uani 0.88 1 d D . P A 1
H51 H 0.2885(11) 0.271(2) 0.7879(18) 0.023(6) Uiso 1 1 d D . . B 1
H52 H 0.175(4) 0.2212(17) 0.757(3) 0.063(12) Uiso 1 1 d D . . C 1
O6 O 0.1595(10) 0.2318(7) 0.7100(7) 0.0086(17) Uiso 0.12 1 d . . P A 2
O7 O 0.0816(4) 0.5629(2) 0.8094(2) 0.0191(6) Uani 0.5 1 d D . P A 3
H7 H 0.003(2) 0.570(4) 0.775(3) 0.029 Uiso 0.5 1 d D U P D 3
O8 O 0.1530(4) 0.5689(2) 0.8298(2) 0.0179(6) Uani 0.5 1 d D . P A 4
H8 H 0.2245(16) 0.600(2) 0.845(3) 0.027 Uiso 0.5 1 d D U P E 4
H78 H 0.095(3) 0.606(2) 0.852(2) 0.037(8) Uiso 1 1 d . . . . .
O9 O 0.3872(2) 0.48126(15) 0.92113(12) 0.0357(4) Uani 0.92 1 d D . P F 5
H91 H 0.413(3) 0.481(2) 0.8740(14) 0.054 Uiso 1 1 d D U . G 5
H92 H 0.420(2) 0.5366(7) 0.9408(12) 0.054 Uiso 1 1 d D U . H 5
O10 O 0.476(2) 0.5821(15) 0.9300(13) 0.026(4) Uiso 0.08 1 d . . P I 6

loop_
_atom_site_aniso_label
_atom_site_aniso_U_11
_atom_site_aniso_U_22
_atom_site_aniso_U_33
_atom_site_aniso_U_23
_atom_site_aniso_U_13
_atom_site_aniso_U_12
Ge1 0.00594(7) 0.00639(7) 0.00556(7) 0.00031(5) 0.00184(5) -0.00015(5)
Ge2 0.00670(8) 0.00596(7) 0.00547(7) -0.00010(5) 0.00186(5) -0.00005(5)
Ge3 0.00654(7) 0.00616(7) 0.00575(7) -0.00010(5) 0.00195(5) -0.00040(5)
K1 0.01288(15) 0.01777(16) 0.01423(16) 0.00248(13) 0.00560(12) -0.00094(12)
K2 0.00923(14) 0.01100(14) 0.01023(14) 0.00039(11) 0.00325(11) -0.00034(11)
K3 0.01666(16) 0.01406(16) 0.01331(16) -0.00043(12) 0.00249(13) 0.00120(13)
O11 0.0135(5) 0.0098(5) 0.0083(5) 0.0027(4) 0.0044(4) 0.0022(4)
O12 0.0072(5) 0.0068(5) 0.0123(5) -0.0001(4) 0.0038(4) -0.0002(4)
O13 0.0126(5) 0.0069(5) 0.0090(5) 0.0012(4) 0.0058(4) -0.0005(4)
O14 0.0096(5) 0.0064(5) 0.0102(5) 0.0023(4) 0.0037(4) -0.0002(4)
O21 0.0102(5) 0.0112(5) 0.0066(5) -0.0022(4) 0.0026(4) -0.0028(4)
O22 0.0079(5) 0.0105(5) 0.0066(5) 0.0027(4) 0.0027(4) 0.0023(4)
O23 0.0092(5) 0.0124(5) 0.0043(4) -0.0017(4) 0.0024(4) -0.0019(4)
O24 0.0099(5) 0.0116(5) 0.0045(5) -0.0007(4) 0.0026(4) 0.0008(4)
O31 0.0105(5) 0.0093(5) 0.0129(5) 0.0002(4) -0.0005(4) -0.0035(4)
O32 0.0079(5) 0.0098(5) 0.0063(5) -0.0018(4) 0.0010(4) 0.0012(4)
O33 0.0084(5) 0.0065(4) 0.0090(5) -0.0011(4) 0.0001(4) -0.0023(4)
O34 0.0068(5) 0.0082(5) 0.0090(5) -0.0026(4) 0.0007(4) -0.0017(4)
O1 0.0148(6) 0.0154(6) 0.0278(7) 0.0019(5) 0.0129(5) 0.0008(5)
O2 0.0110(6) 0.0117(6) 0.0244(7) 0.0006(5) 0.0065(5) 0.0017(5)
O3 0.0177(6) 0.0128(6) 0.0186(6) -0.0038(5) 0.0003(5) 0.0007(5)
O4 0.0270(7) 0.0211(7) 0.0225(7) -0.0009(6) 0.0122(6) -0.0033(5)
O5 0.0152(7) 0.0197(7) 0.0318(8) 0.0121(7) 0.0125(6) 0.0073(6)
O7 0.0256(17) 0.0145(13) 0.0173(14) -0.0021(11) 0.0062(13) 0.0034(13)
O8 0.0134(13) 0.0218(14) 0.0195(14) -0.0084(11) 0.0066(12) -0.0011(12)
O9 0.0600(12) 0.0352(9) 0.0226(8) -0.0088(7) 0.0287(8) -0.0180(9)

loop_
_atom_type_symbol
_atom_type_description
_atom_type_scat_dispersion_real
_atom_type_scat_dispersion_imag
_atom_type_scat_source
O O 0.0106 0.0060 'International Tables Vol C Tables 4.2.6.8 and 6.1.1.4'
H H 0.0000 0.0000 'International Tables Vol C Tables 4.2.6.8 and 6.1.1.4'
K K 0.2009 0.2494 'International Tables Vol C Tables 4.2.6.8 and 6.1.1.4'
Ge Ge 0.1547 1.8001 'International Tables Vol C Tables 4.2.6.8 and 6.1.1.4'

loop_
_geom_angle_atom_site_label_1
_geom_angle_atom_site_label_2
_geom_angle_atom_site_label_3
_geom_angle
_geom_angle_site_symmetry_1
_geom_angle_site_symmetry_3
O32 Ge1 O11 119.83(5) 3_666 .
O32 Ge1 O12 116.83(5) 3_666 .
O11 Ge1 O12 123.33(5) . .
O32 Ge1 O13 91.77(5) 3_666 .
O11 Ge1 O13 87.37(5) . .
O12 Ge1 O13 90.29(5) . .
O32 Ge1 O34 91.28(5) 3_666 3_666
O11 Ge1 O34 94.03(5) . 3_666
O12 Ge1 O34 85.32(5) . 3_666
O13 Ge1 O34 175.45(5) . 3_666
O22 Ge2 O12 119.48(5) . .
O22 Ge2 O21 120.65(5) . .
O12 Ge2 O21 119.86(5) . .
O22 Ge2 O23 90.87(5) . .
O12 Ge2 O23 91.40(5) . .
O21 Ge2 O23 88.27(5) . .
O22 Ge2 O14 86.31(5) . .
O12 Ge2 O14 90.90(5) . .
O21 Ge2 O14 92.27(5) . .
O23 Ge2 O14 176.99(5) . .
O31 Ge3 O32 121.46(5) . .
O31 Ge3 O22 119.72(5) . .
O32 Ge3 O22 118.82(5) . .
O31 Ge3 O33 86.58(5) . .
O32 Ge3 O33 91.45(5) . .
O22 Ge3 O33 91.47(5) . .
O31 Ge3 O24 95.13(5) . .
O32 Ge3 O24 84.80(5) . .
O22 Ge3 O24 90.60(5) . .
O33 Ge3 O24 176.23(5) . .
O2 K1 O7 68.85(8) . .
O2 K1 O5 69.67(4) . .
O2 K1 O8 80.66(8) . .
O2 K1 O32 140.92(4) . 3_666
O7 K1 O32 144.40(9) . 3_666
O5 K1 O32 85.54(4) . 3_666
O8 K1 O32 130.18(8) . 3_666
O2 K1 O1 107.81(4) . .
O7 K1 O1 93.46(7) . .
O5 K1 O1 172.18(5) . .
O8 K1 O1 97.78(7) . .
O32 K1 O1 92.63(4) 3_666 .
O2 K1 O6 67.22(19) . .
O32 K1 O6 78.15(19) 3_666 .
O1 K1 O6 149.3(2) . .
O2 K1 O13 141.04(4) . .
O7 K1 O13 90.12(9) . .
O5 K1 O13 79.31(4) . .
O8 K1 O13 75.79(8) . .
O32 K1 O13 54.54(3) 3_666 .
O1 K1 O13 105.80(4) . .
O6 K1 O13 92.64(19) . .
O2 K1 O1 80.28(4) . 3_566
O7 K1 O1 133.85(9) . 3_566
O5 K1 O1 108.39(5) . 3_566
O8 K1 O1 147.48(8) . 3_566
O32 K1 O1 79.59(4) 3_666 3_566
O1 K1 O1 63.79(5) . 3_566
O6 K1 O1 85.7(2) . 3_566
O13 K1 O1 133.22(3) . 3_566
O2 K1 O14 158.05(4) . .
O7 K1 O14 90.63(8) . .
O5 K1 O14 104.87(4) . .
O8 K1 O14 77.97(7) . .
O32 K1 O14 56.04(3) 3_666 .
O1 K1 O14 80.21(3) . .
O6 K1 O14 116.16(19) . .
O13 K1 O14 25.62(3) . .
O1 K1 O14 121.03(3) 3_566 .
O1 K2 O22 132.56(4) . .
O1 K2 O24 85.50(4) . 3_666
O22 K2 O24 134.44(3) . 3_666
O1 K2 O34 130.11(4) . .
O22 K2 O34 64.48(3) . .
O24 K2 O34 113.88(3) 3_666 .
O1 K2 O14 92.87(4) . .
O22 K2 O14 52.66(3) . .
O24 K2 O14 113.06(3) 3_666 .
O34 K2 O14 116.90(3) . .
O1 K2 O4 58.38(4) . .
O22 K2 O4 92.23(4) . .
O24 K2 O4 133.02(4) 3_666 .
O34 K2 O4 77.17(4) . .
O14 K2 O4 98.87(4) . .
O1 K2 O12 128.13(4) . 3_666
O22 K2 O12 97.03(3) . 3_666
O24 K2 O12 62.50(3) 3_666 3_666
O34 K2 O12 51.65(3) . 3_666
O14 K2 O12 135.86(3) . 3_666
O4 K2 O12 115.39(4) . 3_666
O1 K2 O32 92.87(4) . 3_666
O22 K2 O32 96.06(3) . 3_666
O24 K2 O32 51.36(3) 3_666 3_666
O34 K2 O32 135.75(3) . 3_666
O14 K2 O32 61.96(3) . 3_666
O4 K2 O32 145.99(4) . 3_666
O12 K2 O32 96.27(3) 3_666 3_666
O1 K2 O2 77.40(4) . 3_566
O22 K2 O2 132.95(3) . 3_566
O24 K2 O2 69.76(3) 3_666 3_566
O34 K2 O2 68.64(3) . 3_566
O14 K2 O2 169.78(4) . 3_566
O4 K2 O2 73.47(4) . 3_566
O12 K2 O2 54.36(3) 3_666 3_566
O32 K2 O2 120.98(3) 3_666 3_566
O3 K3 O7 83.13(7) . 2_556
O3 K3 O3 74.43(4) . 3_676
O7 K3 O3 81.43(8) 2_556 3_676
O3 K3 O2 145.82(4) . 2_556
O7 K3 O2 65.74(8) 2_556 2_556
O3 K3 O2 86.77(4) 3_676 2_556
O3 K3 O22 126.44(4) . .
O7 K3 O22 148.09(8) 2_556 .
O3 K3 O22 94.43(4) 3_676 .
O2 K3 O22 82.49(3) 2_556 .
O3 K3 O8 76.30(7) . 2_556
O3 K3 O8 91.05(7) 3_676 2_556
O2 K3 O8 75.77(7) 2_556 2_556
O22 K3 O8 157.24(7) . 2_556
O3 K3 O4 74.78(4) . .
O7 K3 O4 110.64(9) 2_556 .
O3 K3 O4 145.11(4) 3_676 .
O2 K3 O4 128.11(4) 2_556 .
O22 K3 O4 90.82(4) . .
O8 K3 O4 97.24(8) 2_556 .
O3 K3 O33 74.12(4) . .
O7 K3 O33 145.81(7) 2_556 .
O3 K3 O33 68.19(4) 3_676 .
O2 K3 O33 125.15(4) 2_556 .
O22 K3 O33 53.68(3) . .
O8 K3 O33 147.44(6) 2_556 .
O4 K3 O33 87.89(4) . .
O3 K3 O5 130.33(5) . 2_556
O3 K3 O5 150.33(4) 3_676 2_556
O2 K3 O5 63.56(4) 2_556 2_556
O22 K3 O5 82.74(4) . 2_556
O4 K3 O5 64.56(4) . 2_556
O33 K3 O5 128.62(4) . 2_556
Ge1 O11 H1 107(2) . .
Ge2 O12 Ge1 118.03(6) . .
Ge2 O12 K2 113.02(5) . 3_666
Ge1 O12 K2 104.73(5) . 3_666
O14 O13 Ge1 104.78(7) . .
O14 O13 K1 96.18(7) . .
Ge1 O13 K1 97.85(4) . .
O13 O14 Ge2 107.35(7) . .
O13 O14 K2 119.51(7) . .
Ge2 O14 K2 100.86(4) . .
O13 O14 K1 58.20(6) . .
Ge2 O14 K1 154.51(5) . .
K2 O14 K1 73.64(3) . .
Ge2 O21 H2 111(2) . .
Ge2 O22 Ge3 117.53(6) . .
Ge2 O22 K2 106.14(5) . .
Ge3 O22 K2 113.62(5) . .
Ge2 O22 K3 124.74(5) . .
Ge3 O22 K3 101.98(4) . .
K2 O22 K3 89.80(3) . .
O24 O23 Ge2 103.28(7) . .
O23 O24 Ge3 106.25(7) . .
O23 O24 K2 119.54(7) . 3_666
Ge3 O24 K2 104.46(4) . 3_666
Ge3 O31 H3 114(2) . .
Ge1 O32 Ge3 117.73(6) 3_666 .
Ge1 O32 K1 104.22(5) 3_666 3_666
Ge3 O32 K1 127.49(5) . 3_666
Ge1 O32 K2 114.54(5) 3_666 3_666
Ge3 O32 K2 104.90(5) . 3_666
K1 O32 K2 82.88(3) 3_666 3_666
O34 O33 Ge3 104.79(7) . .
O34 O33 K3 105.17(7) . .
Ge3 O33 K3 96.11(4) . .
O33 O34 Ge1 107.04(7) . 3_666
O33 O34 K2 115.05(7) . .
Ge1 O34 K2 103.26(4) 3_666 .
K2 O1 K1 85.86(4) . .
K2 O1 K1 96.87(4) . 3_566
K1 O1 K1 116.21(5) . 3_566
K2 O1 H11 82(2) . .
K1 O1 H11 140(2) . .
K1 O1 H11 102.7(19) 3_566 .
K2 O1 H12 166.3(19) . .
K1 O1 H12 82.0(19) . .
K1 O1 H12 94.3(19) 3_566 .
H11 O1 H12 104(3) . .
K1 O2 K3 90.22(4) . 2_546
K1 O2 K2 94.65(4) . 3_566
K3 O2 K2 167.50(5) 2_546 3_566
K1 O2 H21 127(2) . .
K3 O2 H21 104(2) 2_546 .
K2 O2 H21 64(2) 3_566 .
K1 O2 H22 119(2) . .
K3 O2 H22 96(2) 2_546 .
K2 O2 H22 91(2) 3_566 .
H21 O2 H22 110(3) . .
K3 O3 K3 105.57(4) . 3_676
K3 O3 H31 108(2) . .
K3 O3 H31 125(2) 3_676 .
K3 O3 H32 112.0(19) . .
K3 O3 H32 102.2(19) 3_676 .
H31 O3 H32 104(3) . .
K2 O4 K3 87.15(4) . .
K2 O4 H41 106(3) . .
K3 O4 H41 104(3) . .
K2 O4 H42 130(2) . .
K3 O4 H42 70(2) . .
H41 O4 H42 122(4) . .
K1 O5 K3 84.84(4) . 2_546
K1 O5 H51 102.5(19) . .
K3 O5 H51 126.1(19) 2_546 .
K1 O5 H52 116(3) . .
K3 O5 H52 116(3) 2_546 .
H51 O5 H52 108(3) . .
K1 O7 K3 92.18(9) . 2_546
K1 O7 H7 87(4) . .
K3 O7 H7 103(4) 2_546 .
K1 O7 H78 157(2) . .
K3 O7 H78 100(2) 2_546 .
H7 O7 H78 108(4) . .
K1 O8 K3 87.71(9) . 2_546
K1 O8 H8 110(4) . .
K3 O8 H8 131.5(17) 2_546 .
K1 O8 H78 136(2) . .
K3 O8 H78 89(2) 2_546 .
H8 O8 H78 105(4) . .
H91 O9 H92 96.8(14) . .

loop_
_geom_bond_atom_site_label_1
_geom_bond_atom_site_label_2
_geom_bond_distance
_geom_bond_site_symmetry_2
Ge1 O32 1.7867(11) 3_666
Ge1 O11 1.7896(11) .
Ge1 O12 1.7954(11) .
Ge1 O13 1.8840(11) .
Ge1 O34 1.9156(11) 3_666
Ge2 O22 1.7882(11) .
Ge2 O12 1.7885(11) .
Ge2 O21 1.7925(11) .
Ge2 O23 1.8979(11) .
Ge2 O14 1.9003(11) .
Ge3 O31 1.7813(12) .
Ge3 O32 1.7891(11) .
Ge3 O22 1.7937(11) .
Ge3 O33 1.8884(11) .
Ge3 O24 1.9109(11) .
K1 O2 2.6959(14) .
K1 O7 2.711(3) .
K1 O5 2.7764(15) .
K1 O8 2.783(3) .
K1 O32 2.8219(12) 3_666
K1 O1 2.8460(14) .
K1 O6 2.869(9) .
K1 O13 2.9284(12) .
K1 O1 2.9858(15) 3_566
K1 O14 3.4254(12) .
K2 O1 2.7334(14) .
K2 O22 2.8161(12) .
K2 O24 2.8381(12) 3_666
K2 O34 2.8617(12) .
K2 O14 2.8737(12) .
K2 O4 2.9026(15) .
K2 O12 2.9139(12) 3_666
K2 O32 2.9202(12) 3_666
K2 O2 3.1162(14) 3_566
K3 O3 2.7361(14) .
K3 O7 2.762(3) 2_556
K3 O3 2.7695(14) 3_676
K3 O2 2.8674(15) 2_556
K3 O22 2.8687(12) .
K3 O8 2.907(3) 2_556
K3 O4 2.9192(16) .
K3 O33 2.9702(12) .
K3 O5 3.0608(17) 2_556
O11 H1 0.74(3) .
O12 K2 2.9139(12) 3_666
O13 O14 1.4896(15) .
O21 H2 0.82(3) .
O23 O24 1.4898(15) .
O24 K2 2.8381(12) 3_666
O31 H3 0.72(3) .
O32 Ge1 1.7867(11) 3_666
O32 K1 2.8219(12) 3_666
O32 K2 2.9203(12) 3_666
O33 O34 1.4908(14) .
O34 Ge1 1.9157(11) 3_666
O1 K1 2.9858(15) 3_566
O1 H11 0.81(3) .
O1 H12 0.86(3) .
O2 K3 2.8674(15) 2_546
O2 K2 3.1161(14) 3_566
O2 H21 0.78(3) .
O2 H22 0.75(3) .
O3 K3 2.7696(14) 3_676
O3 H31 0.792(10) .
O3 H32 0.803(10) .
O4 H41 0.815(10) .
O4 H42 0.802(10) .
O5 K3 3.0607(17) 2_546
O5 H51 0.769(10) .
O5 H52 0.779(10) .
O7 K3 2.762(3) 2_546
O7 H7 0.805(10) .
O7 H78 0.81(3) .
O8 K3 2.907(3) 2_546
O8 H8 0.788(10) .
O8 H78 0.88(3) .
O9 H91 0.804(10) .
O9 H92 0.794(10) .

loop_
_geom_hbond_atom_site_label_D
_geom_hbond_atom_site_label_H
_geom_hbond_atom_site_label_A
_geom_hbond_distance_DH
_geom_hbond_distance_HA
_geom_hbond_distance_DA
_geom_hbond_angle_DHA
_geom_hbond_site_symmetry_A
O11 H1 O23 0.74(3) 2.09(3) 2.7930(16) 159(3) 2_646
O21 H2 O34 0.82(3) 1.94(3) 2.7187(16) 158(3) 4_676
O31 H3 O11 0.72(3) 2.16(3) 2.8712(17) 170(3) 2_656
O1 H11 O4 0.81(3) 2.00(3) 2.753(2) 155(3) .
O1 H12 O24 0.86(3) 1.87(3) 2.7131(17) 170(3) 1_455
O4 H41 O21 0.815(10) 2.05(2) 2.8000(18) 154(4) 4_575
O4 H42 O9 0.802(10) 2.03(2) 2.742(2) 147(3) 2_556
O5 H51 O11 0.769(10) 2.195(12) 2.944(2) 165(3) .
O5 H52 O14 0.779(10) 2.31(3) 2.9187(19) 136(4) 2_546
O2 H21 O12 0.78(3) 1.99(3) 2.7602(17) 171(3) 1_455
O2 H22 O21 0.75(3) 2.17(3) 2.9003(18) 167(3) 2_546
O3 H31 O21 0.792(10) 2.146(14) 2.9012(17) 159(3) 4_575
O3 H32 O31 0.803(10) 1.945(12) 2.7287(18) 165(3) 3_676
O7 H78 O33 0.81(3) 1.98(3) 2.731(3) 154(3) 4_576
O8 H78 O33 0.88(3) 1.98(3) 2.812(3) 158(3) 4_576
O9 H91 O13 0.804(10) 1.880(12) 2.6727(19) 168(3) .
